data_2105986
loop_
_publ_author_name
'Poulain, Agnieszka'
'Kubicki, Maciej'
'Lecomte, Claude'

_publ_section_title
;
 Isomorphism and solid solution as shown by an accurate high-resolution
 diffraction experiment
;
_journal_coeditor_code GW5032
_journal_issue 6
_journal_name_full 'Acta Crystallographica Section B'
_journal_page_first 973
_journal_page_last 982
_journal_paper_doi 10.1107/S2052520614021325
_journal_volume 70
_journal_year 2014
_chemical_formula_moiety 'C10.98 H7 Br0.02 Cl N3.98 O2'
_chemical_formula_sum 'C10.98 H7 Br0.02 Cl N3.98 O2'
_chemical_formula_weight 263.933
_space_group_IT_number 14
_symmetry_cell_setting monoclinic
_symmetry_space_group_name_Hall '-P 2yn'
_symmetry_space_group_name_H-M 'P 1 21/n 1'
_atom_sites_solution_hydrogens geom
_atom_sites_solution_primary direct
_atom_sites_solution_secondary difmap
_audit_creation_method MoPro
_cell_angle_alpha 90.00
_cell_angle_beta 105.428(2)
_cell_angle_gamma 90.00
_cell_formula_units_Z 4
_cell_length_a 9.3618(2)
_cell_length_b 9.6497(2)
_cell_length_c 12.9909(2)
_cell_measurement_reflns_used 29906
_cell_measurement_temperature 100
_cell_measurement_theta_max 53.1590
_cell_measurement_theta_min 3.0844
_cell_volume 1131.29(4)
_computing_structure_refinement 'MoPro (J. Appl. Cryst. 2005, 38, 38-54)'
_diffrn_ambient_temperature 100
_diffrn_detector_area_resol_mean 16.1544
_diffrn_measured_fraction_theta_full 0.961
_diffrn_measured_fraction_theta_max 0.737
_diffrn_measurement_device_type 'Xcalibur, Eos'
_diffrn_radiation_monochromator graphite
_diffrn_radiation_source 'Enhance (Mo) X-ray Source'
_diffrn_radiation_type 'Mo K\a'
_diffrn_radiation_wavelength 0.7107
_diffrn_reflns_av_sigmaI/netI 0.02578
_diffrn_reflns_limit_h_max 20
_diffrn_reflns_limit_h_min -21
_diffrn_reflns_limit_k_max 21
_diffrn_reflns_limit_k_min 0
_diffrn_reflns_limit_l_max 29
_diffrn_reflns_limit_l_min 0
_diffrn_reflns_number 104943
_diffrn_reflns_theta_full 25.61
_diffrn_reflns_theta_max 53.31
_diffrn_reflns_theta_min 3.09
_exptl_absorpt_coefficient_mu 0.407
_exptl_absorpt_correction_T_max 0.952
_exptl_absorpt_correction_T_min 0.816
_exptl_absorpt_correction_type analytical
_exptl_absorpt_process_details
;
CrysAlisPro, Agilent Technologies,
Version 1.171.35.4 (release 09-12-2010 CrysAlis171 .NET)
(compiled Dec  9 2010,10:47:41)
Analytical numeric absorption correction using a multifaceted crystal
   model based on expressions derived by R.C. Clark & J.S. Reid.
(Clark, R. C. & Reid, J. S. (1995). Acta Cryst. A51, 887-897)
;
_exptl_crystal_colour colourless
_exptl_crystal_density_diffrn 1.550
_exptl_crystal_density_method 'not measured'
_exptl_crystal_description plate
_exptl_crystal_F_000 537.8
_exptl_crystal_size_max 0.78
_exptl_crystal_size_mid 0.60
_exptl_crystal_size_min 0.15
_refine_ls_extinction_method none
_refine_ls_goodness_of_fit_ref 1.122
_refine_ls_hydrogen_treatment constr
_refine_ls_matrix_type full
_refine_ls_number_parameters 477
_refine_ls_number_reflns 10032
_refine_ls_number_restraints 27
_refine_ls_restrained_S_all 2.339
_refine_ls_R_factor_all 0.0210
_refine_ls_R_factor_gt 0.0209
_refine_ls_shift/su_max 0.003
_refine_ls_shift/su_mean 0.000
_refine_ls_structure_factor_coef F
_refine_ls_weighting_scheme sigma
_refine_ls_wR_factor_gt 0.0217
_refine_ls_wR_factor_ref 0.0217
_reflns_number_gt 10015
_reflns_number_total 10032
_reflns_threshold_expression >2.0sigma(I)
_cod_data_source_file gw5032sup1.cif
_cod_data_source_block I
_cod_original_sg_symbol_H-M 'P 21/n'
_cod_database_code 2105986

loop_
_symmetry_equiv_pos_as_xyz
'x, y, z'
'-x+1/2, y+1/2, -z+1/2'
'-x, -y, -z'
'x-1/2, -y-1/2, z-1/2'

loop_
_atom_site_type_symbol
_atom_site_label
_atom_site_fract_x
_atom_site_fract_y
_atom_site_fract_z
_atom_site_U_iso_or_equiv
_atom_site_adp_type
_atom_site_calc_flag
_atom_site_occupancy
_atom_site_disorder_group
C C1 0.71915(3) 0.44793(3) 0.75344(2) 0.01131(2) Uani d 1 .
C C2 0.84128(3) 0.38278(3) 0.73277(2) 0.01392(2) Uani d 1 .
C C3 0.86833(3) 0.39882(3) 0.63296(2) 0.01489(2) Uani d 1 .
C C4 0.77406(3) 0.48337(3) 0.55774(2) 0.01306(2) Uani d 1 .
C C5 0.65630(3) 0.55373(3) 0.58015(2) 0.01384(2) Uani d 1 .
C C6 0.62685(3) 0.53391(3) 0.67857(2) 0.01331(2) Uani d 1 .
C C7 0.57637(3) 0.33046(3) 0.86576(2) 0.01258(2) Uani d 1 .
C C71 0.48373(4) 0.24652(3) 0.77730(2) 0.01737(2) Uani d 1 .
C C8 0.66896(3) 0.42395(3) 1.01645(2) 0.01295(2) Uani d 1 .
C C9 0.74268(3) 0.48420(3) 0.94911(2) 0.012440(10) Uani d 1 .
N N1 0.68249(3) 0.42148(3) 0.85209(2) 0.011670(10) Uani d 1 .
N N2 0.56687(3) 0.33063(3) 0.96562(2) 0.01357(2) Uani d 1 .
N N8 0.69211(3) 0.45406(3) 1.12789(2) 0.01603(2) Uani d 1 .
O O81 0.61294(4) 0.39555(4) 1.17567(2) 0.02293(3) Uani d 1 .
O O82 0.78994(5) 0.53705(5) 1.16821(3) 0.02337(3) Uani d 1 .
Cl CL1 0.79800(2) 0.49908(2) 0.430950(10) 0.0191720(10) Uani d 1 .
H H72 0.41362 0.31322 0.72122 0.03798 Uani d 1 .
H H71 0.41757 0.18040 0.81066 0.04218 Uani d 1 .
H H73 0.55160 0.18772 0.74017 0.03877 Uani d 1 .
H H6 0.53143 0.58139 0.69650 0.02815 Uani d 1 .
H H2 0.91314 0.32126 0.79523 0.03019 Uani d 1 .
H H3 0.95545 0.34280 0.61023 0.03351 Uani d 1 .
H H5 0.58701 0.62160 0.52114 0.03150 Uani d 1 .
Br BR1a 0.8794(2) 0.6396(2) 0.96770(10) 0.02149(4) Uani d 0.02 2
C C91b 0.85026(3) 0.58946(3) 0.96423(2) 0.01565(2) Uani d 0.98 1
N N91b 0.93843(3) 0.67627(3) 0.97429(2) 0.02309(2) Uani d 0.98 1

loop_
_atom_site_aniso_label
_atom_site_aniso_U_11
_atom_site_aniso_U_22
_atom_site_aniso_U_33
_atom_site_aniso_U_12
_atom_site_aniso_U_13
_atom_site_aniso_U_23
C1 0.01156(8) 0.01168(8) 0.01126(7) 0.00042(6) 0.00400(6) 0.00102(6)
C2 0.01277(8) 0.01528(8) 0.01457(8) 0.00309(7) 0.00514(7) 0.00355(7)
C3 0.01396(8) 0.01666(9) 0.01579(9) 0.00325(7) 0.00696(7) 0.00237(7)
C4 0.01360(8) 0.01476(9) 0.01170(7) -0.000052(7) 0.00486(7) 0.00033(6)
C5 0.01437(8) 0.01541(9) 0.01191(7) 0.00279(7) 0.00379(7) 0.00237(7)
C6 0.01344(8) 0.01440(9) 0.01285(8) 0.00327(7) 0.00481(7) 0.00182(7)
C7 0.01406(8) 0.01263(8) 0.01146(7) -0.00184(7) 0.00412(6) 0.000049(6)
C71 0.02050(10) 0.01665(9) 0.01492(8) -0.00605(8) 0.00463(8) -0.00204(7)
C8 0.01324(8) 0.01553(9) 0.01023(7) 0.00103(7) 0.00342(6) 0.00029(7)
C9 0.01196(7) 0.01375(8) 0.01130(7) -0.00075(6) 0.00254(6) -0.00045(6)
N1 0.01267(8) 0.01243(8) 0.01040(7) -0.00153(6) 0.00392(6) 0.00013(6)
N2 0.01464(8) 0.01527(9) 0.01168(7) -0.00079(7) 0.00503(7) 0.00110(7)
N8 0.01629(9) 0.02120(10) 0.01029(7) 0.00325(8) 0.00300(6) -0.00014(7)
O81 0.02540(10) 0.0324(2) 0.01330(9) 0.00090(10) 0.00908(9) 0.00113(9)
O82 0.02370(10) 0.0305(2) 0.01380(10) -0.00270(10) 0.00140(10) -0.00480(10)
CL1 0.02162(3) 0.02538(3) 0.01242(2) 0.00053(2) 0.00788(2) 0.00033(2)
H72 0.0383 0.0380 0.0309 -0.0017 -0.0027 0.0019
H71 0.0485 0.0461 0.0360 -0.0259 0.0185 -0.0024
H73 0.0398 0.0392 0.0407 -0.0028 0.0166 -0.0152
H6 0.0248 0.0344 0.0275 0.0115 0.0108 0.0037
H2 0.0285 0.0360 0.0260 0.0135 0.0071 0.0093
H3 0.0307 0.0420 0.0328 0.0140 0.0171 0.0030
H5 0.0328 0.0375 0.0232 0.0118 0.0058 0.0104
BR1a 0.0215(2) 0.0201(2) 0.0210(2) -0.0037(2) 0.0022(2) 0.0009(2)
C91b 0.01391(8) 0.01470(9) 0.01682(8) -0.00277(7) 0.00145(6) -0.00098(7)
N91b 0.01940(10) 0.01823(9) 0.02890(10) -0.00787(8) 0.00174(8) -0.00171(8)

loop_
_atom_type_symbol
_atom_type_description
_atom_type_scat_dispersion_real
_atom_type_scat_dispersion_imag
_atom_type_scat_source
C C 0.0033 0.0016 'Clementi & Roetti 1974. Atomic Data & Nuclear Data Tables. 14, 177'
H H 0.0000 0.0000 'Clementi & Roetti 1974. Atomic Data & Nuclear Data Tables. 14, 177'
N N 0.0061 0.0033 'Clementi & Roetti 1974. Atomic Data & Nuclear Data Tables. 14, 177'
O O 0.0106 0.0060 'Clementi & Roetti 1974. Atomic Data & Nuclear Data Tables. 14, 177'
Cl Cl 0.1484 0.1585 'Clementi & Roetti 1974. Atomic Data & Nuclear Data Tables. 14, 177'
Br Br -0.2901 2.4595 'Clementi & Roetti 1974. Atomic Data & Nuclear Data Tables. 14, 177'

loop_
_geom_angle_atom_site_label_1
_geom_angle_atom_site_label_2
_geom_angle_atom_site_label_3
_geom_angle
C1 N1 C9 127.06(2)
C1 N1 C7 125.64(3)
C1 C6 C5 119.12(3)
C1 C6 H6 119.8
C1 C2 C3 119.40(3)
C1 C2 H2 118.8
C2 C1 N1 119.72(3)
C2 C1 C6 121.59(3)
C2 C3 C4 118.65(3)
C2 C3 H3 122.3
C3 C4 CL1 120.11(3)
C3 C4 C5 121.94(3)
C3 C2 H2 121.8
C4 C5 C6 119.18(3)
C4 C5 H5 120.4
C4 C3 H3 118.9
C5 C4 CL1 117.92(2)
C5 C6 H6 121.1
C6 C1 N1 118.62(2)
C6 C5 H5 120.4
C7 N1 C9 107.28(2)
C7 N2 C8 104.86(2)
C7 C71 H72 109.2
C7 C71 H73 110.3
C7 C71 H71 107.3
C71 C7 N1 122.93(2)
C71 C7 N2 125.61(2)
C8 N8 O81 117.95(3)
C8 N8 O82 117.32(3)
C8 C9 BR1a 132.09(6)
C8 C9 N1 104.09(2)
C8 C9 C91b 132.57(3)
C9 C8 N8 126.00(3)
C9 C8 N2 112.31(3)
C9 C91b N91b 178.50(3)
N1 C9 BR1a 123.28(5)
N1 C9 C91b 123.28(2)
N1 C7 N2 111.45(2)
N2 C8 N8 121.68(3)
O81 N8 O82 124.73(4)
H72 C71 H73 110.4
H72 C71 H71 109.0
H71 C71 H73 110.5

loop_
_geom_bond_atom_site_label_1
_geom_bond_atom_site_label_2
_geom_bond_distance
C1 N1 1.4351(3)
C1 C6 1.3907(3)
C1 C2 1.3921(4)
C2 C3 1.3944(4)
C2 H2 1.083
C3 C4 1.3930(4)
C3 H3 1.083
C4 CL1 1.7270(3)
C4 C5 1.3900(4)
C5 C6 1.3910(4)
C5 H5 1.083
C6 H6 1.083
C7 N1 1.3725(3)
C7 N2 1.3238(3)
C7 C71 1.4827(3)
C71 H72 1.059
C71 H73 1.059
C71 H71 1.059
C8 N8 1.4355(3)
C8 N2 1.3508(4)
C8 C9 1.3786(4)
C9 BR1a 1.944(2)
C9 N1 1.3764(3)
C9 C91b 1.4069(4)
N8 O81 1.2240(4)
N8 O82 1.2244(5)
C91b N91b 1.1588(4)

loop_
_geom_hbond_atom_site_label_D
_geom_hbond_atom_site_label_H
_geom_hbond_atom_site_label_A
_geom_hbond_site_symmetry_A
_geom_hbond_distance_DH
_geom_hbond_distance_HA
_geom_hbond_distance_DA
_geom_hbond_angle_DHA
C5 H5 N91b 4_575 1.083 2.379 3.3687(4) 151.2
C6 H6 O81 3_667 1.083 2.414 3.3690(4) 146.3

loop_
_geom_torsion_atom_site_label_1
_geom_torsion_atom_site_label_2
_geom_torsion_atom_site_label_3
_geom_torsion_atom_site_label_4
_geom_torsion
C1 N1 C9 BR1a 6.75(6)
C1 N1 C9 C8 179.21(2)
C1 N1 C9 C91b 1.65(2)
C1 N1 C7 N2 -178.99(2)
C1 N1 C7 C71 -0.28(2)
C1 C6 C5 C4 2.22(2)
C1 C6 C5 H5 -179.0
C1 C2 C3 C4 1.85(2)
C1 C2 C3 H3 -174.1
C2 C1 N1 C9 83.31(2)
C2 C1 N1 C7 -98.72(2)
C2 C1 C6 C5 0.86(2)
C2 C1 C6 H6 178.8
C2 C3 C4 CL1 -176.72(2)
C2 C3 C4 C5 1.25(2)
C3 C4 C5 C6 -3.31(2)
C3 C4 C5 H5 177.9
C3 C2 C1 N1 174.11(2)
C3 C2 C1 C6 -2.93(2)
C4 C5 C6 H6 -175.6
C4 C3 C2 H2 -177.8
C5 C4 C3 H3 177.3
C5 C6 C1 N1 -176.21(2)
C6 C1 N1 C9 -99.56(2)
C6 C1 N1 C7 78.42(2)
C6 C1 C2 H2 176.7
C6 C5 C4 CL1 174.70(2)
C7 N1 C9 BR1a -171.52(7)
C7 N1 C9 C8 0.94(2)
C7 N1 C9 C91b -176.63(2)
C7 N2 C8 N8 179.84(2)
C7 N2 C8 C9 0.53(2)
C71 C7 N1 C9 178.03(2)
C71 C7 N2 C8 -178.56(2)
C8 N2 C7 N1 0.11(2)
C8 C9 C91b N91b -168.85(3)
C9 N1 C7 N2 -0.69(2)
C9 C8 N8 O81 176.97(3)
C9 C8 N8 O82 -2.89(3)
N1 C9 C8 N8 179.80(2)
N1 C9 C8 N2 -0.93(2)
N1 C9 C91b N91b 7.94(3)
N1 C7 C71 H72 -66.2
N1 C7 C71 H73 55.3
N1 C7 C71 H71 175.8
N1 C1 C6 H6 1.7
N1 C1 C2 H2 -6.2
N2 C7 C71 H72 112.3
N2 C7 C71 H73 -126.1
N2 C7 C71 H71 -5.7
N2 C8 N8 O81 -2.24(3)
N2 C8 N8 O82 177.90(4)
N2 C8 C9 BR1a 170.57(6)
N2 C8 C9 C91b 176.31(2)
N8 C8 C9 BR1a -8.70(6)
N8 C8 C9 C91b -2.97(3)
CL1 C4 C5 H5 -4.1
CL1 C4 C3 H3 -0.6
H6 C6 C5 H5 3.2
H2 C2 C3 H3 6.2
